data_4310177
loop_
_publ_author_name
'Hisashi Shimakoshi'
'Hiroki Takemoto'
'Isao Aritome'
'Yoshio Hisaeda'

_publ_contact_author_address
; Department of Chemistry and Biochemistry 
  Kyushu University 
  Hakozaki Higashi-ku 
  Fukuoka 812-8581 
  Japan 
;
_publ_contact_author_email yhisatcm@mbox.nc.kyushu-u.ac.jp
_publ_contact_author_fax 81(92)6324718
_publ_contact_author_name 'Prof. Yoshio Hisaeda'
_publ_contact_author_phone 81(92)6423592
_publ_section_title
;
Redox-Switchable Molecular Containers Consisting of Dicobalt Complexes
;
_journal_name_full 'Inorganic Chemistry'
_journal_page_first 9134
_journal_page_last 9136
_journal_paper_doi 10.1021/ic051482o
_journal_volume 44
_journal_year 2005
_chemical_formula_moiety 'C76 H104 Co2 N8 O4, 2(C F3 S O3), 2(C3 H7 N O)'
_chemical_formula_sum 'C84 H118 Co2 F6 N10 O12 S2'
_chemical_formula_weight 1755.88
_chemical_name_systematic
; 
 ? 
;
_space_group_IT_number 2
_symmetry_cell_setting triclinic
_symmetry_space_group_name_Hall '-P 1'
_symmetry_space_group_name_H-M 'P -1'
_atom_sites_solution_hydrogens geom
_atom_sites_solution_primary direct
_atom_sites_solution_secondary difmap
_audit_creation_method SHELXL-97
_cell_angle_alpha 65.817(2)
_cell_angle_beta 72.985(2)
_cell_angle_gamma 89.584(3)
_cell_formula_units_Z 1
_cell_length_a 11.5150(13)
_cell_length_b 14.0098(16)
_cell_length_c 15.6716(18)
_cell_measurement_reflns_used 3880
_cell_measurement_temperature 100(2)
_cell_measurement_theta_max 30.06
_cell_measurement_theta_min 2.79
_cell_volume 2186.9(4)
_computing_cell_refinement 'SMART (Bruker, 2001)'
_computing_data_collection 'SMART (Bruker, 2001)'
_computing_data_reduction 'SAINT (Bruker, 2001)'
_computing_molecular_graphics 'SHELXTL (Bruker, 2001)'
_computing_publication_material 'SHELXTL (Bruker, 2001)'
_computing_structure_refinement 'SHELXL-97 (Sheldrick, 1997)'
_computing_structure_solution 'SHELXS-97 (Sheldrick, 1997)'
_diffrn_ambient_temperature 100(2)
_diffrn_detector_area_resol_mean 8.366
_diffrn_measured_fraction_theta_full 0.996
_diffrn_measured_fraction_theta_max 0.996
_diffrn_measurement_device_type 'Bruker SMART APEX CCD area detector'
_diffrn_measurement_method '\f and \w scans'
_diffrn_radiation_monochromator graphite
_diffrn_radiation_source 'fine-focus sealed tube'
_diffrn_radiation_type MoK\a
_diffrn_radiation_wavelength 0.71073
_diffrn_reflns_av_R_equivalents 0.0381
_diffrn_reflns_av_sigmaI/netI 0.0822
_diffrn_reflns_limit_h_max 13
_diffrn_reflns_limit_h_min -11
_diffrn_reflns_limit_k_max 16
_diffrn_reflns_limit_k_min -16
_diffrn_reflns_limit_l_max 18
_diffrn_reflns_limit_l_min -17
_diffrn_reflns_number 12123
_diffrn_reflns_theta_full 24.71
_diffrn_reflns_theta_max 24.71
_diffrn_reflns_theta_min 1.50
_diffrn_standards_decay_% 0
_diffrn_standards_interval_time 331
_diffrn_standards_number 145
_exptl_absorpt_coefficient_mu 0.504
_exptl_absorpt_correction_T_max 0.9467
_exptl_absorpt_correction_T_min 0.7940
_exptl_absorpt_correction_type empirical
_exptl_absorpt_process_details 'SADABS; Sheldrick, 1996'
_exptl_crystal_colour orange
_exptl_crystal_density_diffrn 1.333
_exptl_crystal_density_meas ?
_exptl_crystal_density_method .
_exptl_crystal_description plate
_exptl_crystal_F_000 928
_exptl_crystal_preparation
; 
Crystals suitable for X-ray diffraction were obtained 
by vapor diffusion of diethylether to a satulated DMF solution. 
;
_exptl_crystal_size_max 0.48
_exptl_crystal_size_mid 0.20
_exptl_crystal_size_min 0.11
_refine_diff_density_max 2.996
_refine_diff_density_min -0.399
_refine_diff_density_rms 0.108
_refine_ls_extinction_method none
_refine_ls_goodness_of_fit_ref 1.051
_refine_ls_hydrogen_treatment constr
_refine_ls_matrix_type full
_refine_ls_number_parameters 531
_refine_ls_number_reflns 7441
_refine_ls_number_restraints 0
_refine_ls_restrained_S_all 1.051
_refine_ls_R_factor_all 0.1099
_refine_ls_R_factor_gt 0.0713
_refine_ls_shift/su_max 0.000
_refine_ls_shift/su_mean 0.000
_refine_ls_structure_factor_coef Fsqd
_refine_ls_weighting_details 'calc w=1/[\s^2^(Fo^2^)+(0.1213P)^2^+2.2456P] where P=(Fo^2^+2Fc^2^)/3'
_refine_ls_weighting_scheme calc
_refine_ls_wR_factor_gt 0.1895
_refine_ls_wR_factor_ref 0.2136
_reflns_number_gt 5027
_reflns_number_total 7441
_reflns_threshold_expression >2\S(I)
_cod_data_source_file ic051482osi20050830_103955.cif
_cod_data_source_block C9
_cod_depositor_comments
;
The following automatic conversions were performed:
'_symmetry_cell_setting' value 'Triclinic' changed to 'triclinic'
according to '/home/saulius/struct/CIF-dictionaries/cif_core.dic'
dictionary named 'cif_core.dic' version 2.4.1 from 2010-06-29.

Automatic conversion script
Id: cif_fix_enum 1527 2010-12-29 10:47:43Z saulius 
;
_cod_original_sg_symbol_Hall '- P 1'
_cod_database_code 4310177

loop_
_symmetry_equiv_pos_as_xyz
'x, y, z'
'-x, -y, -z'

loop_
_atom_site_label
_atom_site_type_symbol
_atom_site_fract_x
_atom_site_fract_y
_atom_site_fract_z
_atom_site_U_iso_or_equiv
_atom_site_adp_type
_atom_site_occupancy
_atom_site_symmetry_multiplicity
_atom_site_calc_flag
_atom_site_refinement_flags
_atom_site_disorder_assembly
_atom_site_disorder_group
C1 C 0.7264(4) 0.1444(4) 0.5220(3) 0.0182(11) Uani 1 1 d . . .
C2 C 0.7360(5) 0.1950(4) 0.4211(3) 0.0232(12) Uani 1 1 d . . .
C3 C 0.7909(4) 0.2979(4) 0.3671(3) 0.0212(12) Uani 1 1 d . . .
H3 H 0.7950 0.3313 0.3012 0.025 Uiso 1 1 calc R . .
C4 C 0.8411(4) 0.3552(4) 0.4063(3) 0.0161(11) Uani 1 1 d . . .
C5 C 0.8382(4) 0.3029(4) 0.5021(3) 0.0187(11) Uani 1 1 d . . .
H5 H 0.8746 0.3375 0.5291 0.022 Uiso 1 1 calc R . .
C6 C 0.7817(4) 0.1980(4) 0.5614(3) 0.0163(10) Uani 1 1 d . . .
C7 C 0.7801(4) 0.1534(4) 0.6608(3) 0.0190(11) Uani 1 1 d . . .
H7 H 0.8267 0.1909 0.6790 0.023 Uiso 1 1 calc R . .
C8 C 0.7169(4) 0.0237(4) 0.8278(3) 0.0169(11) Uani 1 1 d . . .
C9 C 0.7958(5) 0.0588(4) 0.8627(3) 0.0214(11) Uani 1 1 d . . .
H9 H 0.8579 0.1142 0.8195 0.026 Uiso 1 1 calc R . .
C10 C 0.7829(5) 0.0117(4) 0.9620(3) 0.0226(12) Uani 1 1 d . . .
H10 H 0.8363 0.0355 0.9856 0.027 Uiso 1 1 calc R . .
C11 C 0.6909(5) -0.0708(4) 1.0268(4) 0.0232(12) Uani 1 1 d . . .
H11 H 0.6837 -0.1028 1.0934 0.028 Uiso 1 1 calc R . .
C12 C 0.6106(5) -0.1054(4) 0.9932(4) 0.0228(12) Uani 1 1 d . . .
H12 H 0.5482 -0.1602 1.0370 0.027 Uiso 1 1 calc R . .
C13 C 0.6222(4) -0.0590(4) 0.8945(3) 0.0158(10) Uani 1 1 d . . .
C14 C 0.4361(4) -0.1375(4) 0.9004(3) 0.0175(11) Uani 1 1 d . . .
H14 H 0.4138 -0.1651 0.9688 0.021 Uiso 1 1 calc R . .
C15 C 0.3497(4) -0.1578(4) 0.8589(3) 0.0175(11) Uani 1 1 d . . .
C16 C 0.2299(5) -0.1989(4) 0.9214(3) 0.0193(11) Uani 1 1 d . . .
H16 H 0.2120 -0.2152 0.9881 0.023 Uiso 1 1 calc R . .
C17 C 0.1378(4) -0.2161(4) 0.8884(3) 0.0175(11) Uani 1 1 d . . .
C18 C 0.1723(5) -0.1984(4) 0.7891(3) 0.0261(13) Uani 1 1 d . . .
H18 H 0.1126 -0.2127 0.7653 0.031 Uiso 1 1 calc R . .
C19 C 0.2895(5) -0.1613(4) 0.7250(3) 0.0268(13) Uani 1 1 d . . .
C20 C 0.3803(5) -0.1365(4) 0.7584(3) 0.0203(12) Uani 1 1 d . . .
C21 C 0.6734(7) 0.1358(6) 0.3833(4) 0.062(3) Uani 1 1 d . . .
H21A H 0.5870 0.1428 0.4039 0.075 Uiso 1 1 calc R . .
H21B H 0.6810 0.0619 0.4177 0.075 Uiso 1 1 calc R . .
C22 C 0.8950(5) 0.4700(4) 0.3409(3) 0.0216(12) Uani 1 1 d . . .
C23 C 0.7968(6) 0.5329(5) 0.3045(4) 0.0393(15) Uani 1 1 d . . .
H23A H 0.7702 0.5060 0.2651 0.059 Uiso 1 1 calc R . .
H23B H 0.8301 0.6059 0.2656 0.059 Uiso 1 1 calc R . .
H23C H 0.7284 0.5264 0.3601 0.059 Uiso 1 1 calc R . .
C24 C 1.0012(5) 0.4771(4) 0.2528(4) 0.0273(13) Uani 1 1 d . . .
H24A H 1.0621 0.4363 0.2756 0.041 Uiso 1 1 calc R . .
H24B H 1.0364 0.5495 0.2128 0.041 Uiso 1 1 calc R . .
H24C H 0.9720 0.4502 0.2145 0.041 Uiso 1 1 calc R . .
C25 C 0.9444(6) 0.5194(4) 0.3955(4) 0.0332(14) Uani 1 1 d . . .
H25A H 0.8792 0.5168 0.4515 0.050 Uiso 1 1 calc R . .
H25B H 0.9778 0.5916 0.3521 0.050 Uiso 1 1 calc R . .
H25C H 1.0074 0.4812 0.4175 0.050 Uiso 1 1 calc R . .
C26 C 0.0039(5) -0.2535(4) 0.9537(3) 0.0205(11) Uani 1 1 d . . .
C27 C -0.0224(5) -0.2338(4) 1.0459(4) 0.0276(13) Uani 1 1 d . . .
H27A H -0.1069 -0.2578 1.0849 0.041 Uiso 1 1 calc R . .
H27B H -0.0055 -0.1597 1.0271 0.041 Uiso 1 1 calc R . .
H27C H 0.0286 -0.2716 1.0839 0.041 Uiso 1 1 calc R . .
C28 C -0.0225(5) -0.3709(4) 0.9839(4) 0.0341(14) Uani 1 1 d . . .
H28A H 0.0308 -0.4081 1.0197 0.051 Uiso 1 1 calc R . .
H28B H -0.0090 -0.3832 0.9260 0.051 Uiso 1 1 calc R . .
H28C H -0.1062 -0.3955 1.0250 0.051 Uiso 1 1 calc R . .
C29 C -0.0795(6) -0.1948(5) 0.8973(4) 0.0402(16) Uani 1 1 d . . .
H29A H -0.0692 -0.2101 0.8414 0.060 Uiso 1 1 calc R . .
H29B H -0.0596 -0.1203 0.8752 0.060 Uiso 1 1 calc R . .
H29C H -0.1630 -0.2164 0.9395 0.060 Uiso 1 1 calc R . .
C30 C 0.4546(5) 0.1635(5) 0.6369(4) 0.0317(14) Uani 1 1 d . . .
H30A H 0.4311 0.1269 0.6025 0.038 Uiso 1 1 calc R . .
H30B H 0.5257 0.2147 0.5912 0.038 Uiso 1 1 calc R . .
C31 C 0.3500(5) 0.2210(5) 0.6687(4) 0.0400(15) Uani 1 1 d . . .
H31A H 0.3435 0.2792 0.6101 0.048 Uiso 1 1 calc R . .
H31B H 0.3717 0.2511 0.7086 0.048 Uiso 1 1 calc R . .
C32 C 0.2235(6) 0.1562(6) 0.7269(5) 0.0449(17) Uani 1 1 d . . .
H32A H 0.2278 0.0996 0.7874 0.054 Uiso 1 1 calc R . .
H32B H 0.1661 0.2010 0.7449 0.054 Uiso 1 1 calc R . .
C33 C 0.1769(7) 0.1107(5) 0.6725(4) 0.0507(19) Uani 1 1 d . . .
H33A H 0.0984 0.0687 0.7150 0.061 Uiso 1 1 calc R . .
H33B H 0.2327 0.0635 0.6572 0.061 Uiso 1 1 calc R . .
C34 C 0.1604(7) 0.1930(6) 0.5744(5) 0.0516(19) Uani 1 1 d . . .
H34A H 0.0997 0.2368 0.5900 0.062 Uiso 1 1 calc R . .
H34B H 0.2373 0.2385 0.5337 0.062 Uiso 1 1 calc R . .
C35 C 0.1221(5) 0.1452(5) 0.5169(4) 0.0313(13) Uani 1 1 d . . .
H35A H 0.0383 0.1112 0.5517 0.038 Uiso 1 1 calc R . .
H35B H 0.1735 0.0913 0.5119 0.038 Uiso 1 1 calc R . .
C36 C 0.1306(5) 0.2257(4) 0.4140(4) 0.0253(12) Uani 1 1 d . . .
H36A H 0.0819 0.2808 0.4198 0.030 Uiso 1 1 calc R . .
H36B H 0.2151 0.2579 0.3794 0.030 Uiso 1 1 calc R . .
C37 C 0.0892(5) 0.1833(4) 0.3519(4) 0.0266(12) Uani 1 1 d . . .
H37A H 0.1007 0.2405 0.2874 0.032 Uiso 1 1 calc R . .
H37B H 0.0023 0.1582 0.3824 0.032 Uiso 1 1 calc R . .
C38 C 0.8431(5) -0.0939(4) 0.6612(4) 0.0244(12) Uani 1 1 d . . .
H38A H 0.8740 -0.0718 0.7025 0.029 Uiso 1 1 calc R . .
H38B H 0.8606 -0.0343 0.5973 0.029 Uiso 1 1 calc R . .
C39 C 0.3719(7) 0.5567(5) 0.3052(5) 0.0467(18) Uani 1 1 d . . .
C40 C 0.3732(8) 0.5434(7) 0.8941(6) 0.077(3) Uani 1 1 d . . .
H40A H 0.4108 0.5085 0.8535 0.116 Uiso 1 1 calc R . .
H40B H 0.4279 0.6037 0.8788 0.116 Uiso 1 1 calc R . .
H40C H 0.2984 0.5658 0.8818 0.116 Uiso 1 1 calc R . .
C41 C 0.2896(8) 0.5110(8) 1.0653(7) 0.083(3) Uani 1 1 d . . .
H41A H 0.2725 0.4567 1.1311 0.124 Uiso 1 1 calc R . .
H41B H 0.2144 0.5348 1.0548 0.124 Uiso 1 1 calc R . .
H41C H 0.3427 0.5691 1.0565 0.124 Uiso 1 1 calc R . .
C42 C 0.3741(7) 0.3745(6) 1.0235(6) 0.060(2) Uani 1 1 d . . .
H42 H 0.4100 0.3528 0.9742 0.072 Uiso 1 1 calc R . .
Co1 Co 0.60353(6) -0.01479(5) 0.71123(4) 0.0168(2) Uani 1 1 d . . .
F1 F 0.4890(4) 0.5465(3) 0.2839(3) 0.0639(12) Uani 1 1 d . . .
F2 F 0.3140(4) 0.4769(3) 0.3026(3) 0.0726(14) Uani 1 1 d . . .
F3 F 0.3332(4) 0.5487(3) 0.3960(3) 0.0723(14) Uani 1 1 d . . .
N1 N 0.7178(4) 0.0631(3) 0.7289(3) 0.0173(9) Uani 1 1 d . . .
N2 N 0.5437(4) -0.0834(3) 0.8499(3) 0.0169(9) Uani 1 1 d . . .
N3 N 0.4874(4) 0.0874(3) 0.7207(3) 0.0186(9) Uani 1 1 d . . .
H3A H 0.4167 0.0494 0.7662 0.022 Uiso 1 1 calc R . .
H3B H 0.5161 0.1252 0.7465 0.022 Uiso 1 1 calc R . .
N4 N 0.7088(4) -0.1231(3) 0.7061(3) 0.0228(10) Uani 1 1 d . . .
H4A H 0.6942 -0.1721 0.7684 0.027 Uiso 1 1 calc R . .
H4B H 0.6841 -0.1545 0.6734 0.027 Uiso 1 1 calc R . .
N5 N 0.3467(4) 0.4708(3) 0.9976(3) 0.0265(11) Uani 1 1 d . . .
O1 O 0.6636(3) 0.0505(3) 0.5738(2) 0.0212(8) Uani 1 1 d . . .
O2 O 0.4884(3) -0.0926(3) 0.6936(2) 0.0214(8) Uani 1 1 d . . .
O3 O 0.4162(3) 0.7571(3) 0.2301(3) 0.0364(10) Uani 1 1 d . . .
O4 O 0.2158(4) 0.6807(3) 0.2548(3) 0.0418(11) Uani 1 1 d . . .
O5 O 0.3910(4) 0.6778(3) 0.1261(3) 0.0490(13) Uani 1 1 d . . .
O6 O 0.3548(5) 0.3108(4) 1.1105(4) 0.0703(16) Uani 1 1 d . . .
S1 S 0.34507(13) 0.68204(11) 0.21961(10) 0.0303(4) Uani 1 1 d . . .

loop_
_atom_site_aniso_label
_atom_site_aniso_U_11
_atom_site_aniso_U_22
_atom_site_aniso_U_33
_atom_site_aniso_U_23
_atom_site_aniso_U_13
_atom_site_aniso_U_12
C1 0.016(3) 0.022(3) 0.013(2) -0.009(2) 0.003(2) -0.005(2)
C2 0.022(3) 0.030(3) 0.011(2) -0.009(2) 0.004(2) -0.012(2)
C3 0.022(3) 0.028(3) 0.005(2) -0.002(2) 0.002(2) -0.008(2)
C4 0.013(2) 0.020(3) 0.012(2) -0.007(2) 0.0016(19) -0.0036(19)
C5 0.017(3) 0.021(3) 0.014(2) -0.007(2) 0.000(2) -0.005(2)
C6 0.016(3) 0.015(3) 0.012(2) -0.004(2) 0.0008(19) -0.0019(19)
C7 0.021(3) 0.017(3) 0.017(2) -0.006(2) -0.003(2) -0.001(2)
C8 0.021(3) 0.013(2) 0.011(2) -0.004(2) 0.002(2) -0.0012(19)
C9 0.023(3) 0.018(3) 0.015(2) -0.003(2) 0.001(2) -0.004(2)
C10 0.028(3) 0.027(3) 0.015(3) -0.010(2) -0.007(2) -0.001(2)
C11 0.026(3) 0.028(3) 0.012(2) -0.008(2) -0.002(2) 0.004(2)
C12 0.022(3) 0.022(3) 0.014(2) -0.004(2) 0.005(2) -0.001(2)
C13 0.016(3) 0.017(3) 0.010(2) -0.004(2) 0.0008(19) 0.0019(19)
C14 0.019(3) 0.016(3) 0.010(2) -0.005(2) 0.003(2) 0.000(2)
C15 0.016(3) 0.018(3) 0.013(2) -0.007(2) 0.002(2) 0.002(2)
C16 0.028(3) 0.016(3) 0.006(2) -0.002(2) 0.002(2) -0.002(2)
C17 0.023(3) 0.012(2) 0.010(2) -0.001(2) 0.002(2) -0.008(2)
C18 0.033(3) 0.025(3) 0.012(2) -0.001(2) -0.005(2) -0.016(2)
C19 0.038(3) 0.026(3) 0.007(2) -0.004(2) 0.002(2) -0.020(2)
C20 0.027(3) 0.014(3) 0.012(2) -0.005(2) 0.006(2) -0.009(2)
C21 0.079(5) 0.074(5) 0.009(3) -0.011(3) 0.011(3) -0.064(4)
C22 0.024(3) 0.021(3) 0.011(2) -0.003(2) 0.002(2) -0.005(2)
C23 0.039(4) 0.030(3) 0.032(3) -0.004(3) 0.000(3) 0.002(3)
C24 0.034(3) 0.021(3) 0.015(3) -0.003(2) 0.003(2) -0.009(2)
C25 0.047(4) 0.024(3) 0.017(3) -0.006(2) 0.002(3) -0.017(3)
C26 0.022(3) 0.020(3) 0.012(2) -0.005(2) 0.001(2) -0.004(2)
C27 0.022(3) 0.035(3) 0.017(3) -0.010(2) 0.005(2) -0.010(2)
C28 0.022(3) 0.024(3) 0.045(4) -0.014(3) 0.005(3) -0.007(2)
C29 0.037(4) 0.062(4) 0.029(3) -0.025(3) -0.011(3) 0.019(3)
C30 0.032(3) 0.040(4) 0.014(3) -0.002(3) -0.009(2) -0.008(3)
C31 0.031(3) 0.048(4) 0.026(3) -0.002(3) -0.008(3) 0.004(3)
C32 0.044(4) 0.059(4) 0.034(3) -0.020(3) -0.013(3) 0.011(3)
C33 0.067(5) 0.041(4) 0.025(3) -0.007(3) 0.001(3) -0.012(3)
C34 0.067(5) 0.054(4) 0.032(4) -0.013(3) -0.022(3) -0.012(4)
C35 0.030(3) 0.037(3) 0.026(3) -0.014(3) -0.007(2) 0.001(2)
C36 0.022(3) 0.032(3) 0.022(3) -0.014(2) -0.002(2) 0.002(2)
C37 0.021(3) 0.036(3) 0.020(3) -0.011(3) -0.005(2) 0.004(2)
C38 0.023(3) 0.029(3) 0.017(3) -0.010(2) 0.002(2) -0.006(2)
C39 0.057(5) 0.037(4) 0.028(3) -0.011(3) 0.007(3) 0.000(3)
C40 0.090(7) 0.063(6) 0.051(5) -0.005(4) -0.012(5) -0.007(5)
C41 0.089(7) 0.111(8) 0.099(7) -0.083(7) -0.043(6) 0.044(6)
C42 0.057(5) 0.054(5) 0.065(5) -0.031(5) -0.004(4) 0.002(4)
Co1 0.0187(4) 0.0168(4) 0.0082(3) -0.0044(3) 0.0041(3) -0.0059(3)
F1 0.060(3) 0.059(3) 0.066(3) -0.028(2) -0.008(2) 0.017(2)
F2 0.096(4) 0.024(2) 0.073(3) -0.009(2) -0.009(3) -0.018(2)
F3 0.098(4) 0.072(3) 0.021(2) -0.008(2) 0.000(2) 0.013(3)
N1 0.021(2) 0.018(2) 0.0070(19) -0.0021(17) 0.0003(16) -0.0014(17)
N2 0.020(2) 0.017(2) 0.0097(19) -0.0051(18) 0.0012(17) 0.0009(17)
N3 0.021(2) 0.023(2) 0.0110(19) -0.0058(18) -0.0049(17) -0.0034(17)
N4 0.025(2) 0.019(2) 0.016(2) -0.0064(19) 0.0038(18) -0.0034(18)
N5 0.023(2) 0.022(3) 0.029(2) -0.012(2) 0.001(2) -0.0010(19)
O1 0.026(2) 0.0190(19) 0.0094(16) -0.0037(15) 0.0035(14) -0.0111(15)
O2 0.026(2) 0.0216(19) 0.0084(16) -0.0063(15) 0.0062(14) -0.0096(15)
O3 0.033(2) 0.032(2) 0.042(2) -0.022(2) 0.0012(19) -0.0093(17)
O4 0.036(2) 0.039(3) 0.046(3) -0.020(2) -0.003(2) -0.0102(19)
O5 0.081(3) 0.032(2) 0.020(2) -0.0131(19) 0.005(2) -0.014(2)
O6 0.080(4) 0.033(3) 0.054(3) 0.019(3) -0.014(3) -0.012(3)
S1 0.0375(9) 0.0238(8) 0.0214(7) -0.0112(6) 0.0048(6) -0.0110(6)

loop_
_atom_type_symbol
_atom_type_description
_atom_type_scat_dispersion_real
_atom_type_scat_dispersion_imag
_atom_type_scat_source
C C 0.0033 0.0016 'International Tables Vol C Tables 4.2.6.8 and 6.1.1.4'
H H 0.0000 0.0000 'International Tables Vol C Tables 4.2.6.8 and 6.1.1.4'
Co Co 0.3494 0.9721 'International Tables Vol C Tables 4.2.6.8 and 6.1.1.4'
F F 0.0171 0.0103 'International Tables Vol C Tables 4.2.6.8 and 6.1.1.4'
N N 0.0061 0.0033 'International Tables Vol C Tables 4.2.6.8 and 6.1.1.4'
O O 0.0106 0.0060 'International Tables Vol C Tables 4.2.6.8 and 6.1.1.4'
S S 0.1246 0.1234 'International Tables Vol C Tables 4.2.6.8 and 6.1.1.4'

loop_
_geom_angle_atom_site_label_1
_geom_angle_atom_site_label_2
_geom_angle_atom_site_label_3
_geom_angle
_geom_angle_site_symmetry_1
_geom_angle_site_symmetry_3
_geom_angle_publ_flag
O1 C1 C6 123.8(4) . . ?
O1 C1 C2 117.5(4) . . ?
C6 C1 C2 118.7(4) . . ?
C3 C2 C1 118.8(4) . . ?
C3 C2 C21 124.2(5) . . ?
C1 C2 C21 116.7(4) . . ?
C2 C3 C4 123.5(4) . . ?
C2 C3 H3 118.3 . . ?
C4 C3 H3 118.3 . . ?
C5 C4 C3 117.0(4) . . ?
C5 C4 C22 124.0(4) . . ?
C3 C4 C22 119.0(4) . . ?
C4 C5 C6 122.0(4) . . ?
C4 C5 H5 119.0 . . ?
C6 C5 H5 119.0 . . ?
C1 C6 C5 119.9(4) . . ?
C1 C6 C7 123.1(4) . . ?
C5 C6 C7 116.9(4) . . ?
N1 C7 C6 124.8(5) . . ?
N1 C7 H7 117.6 . . ?
C6 C7 H7 117.6 . . ?
C9 C8 C13 119.4(4) . . ?
C9 C8 N1 126.8(4) . . ?
C13 C8 N1 113.8(4) . . ?
C8 C9 C10 119.8(4) . . ?
C8 C9 H9 120.1 . . ?
C10 C9 H9 120.1 . . ?
C9 C10 C11 120.5(5) . . ?
C9 C10 H10 119.7 . . ?
C11 C10 H10 119.7 . . ?
C12 C11 C10 120.3(5) . . ?
C12 C11 H11 119.9 . . ?
C10 C11 H11 119.9 . . ?
C11 C12 C13 119.9(4) . . ?
C11 C12 H12 120.1 . . ?
C13 C12 H12 120.1 . . ?
C12 C13 C8 120.2(5) . . ?
C12 C13 N2 126.2(4) . . ?
C8 C13 N2 113.6(4) . . ?
N2 C14 C15 124.8(4) . . ?
N2 C14 H14 117.6 . . ?
C15 C14 H14 117.6 . . ?
C16 C15 C20 119.7(5) . . ?
C16 C15 C14 117.6(4) . . ?
C20 C15 C14 122.6(4) . . ?
C17 C16 C15 122.6(4) . . ?
C17 C16 H16 118.7 . . ?
C15 C16 H16 118.7 . . ?
C16 C17 C18 116.1(4) . . ?
C16 C17 C26 123.7(4) . . ?
C18 C17 C26 120.2(4) . . ?
C19 C18 C17 123.7(5) . . ?
C19 C18 H18 118.2 . . ?
C17 C18 H18 118.2 . . ?
C18 C19 C20 119.2(4) . . ?
C18 C19 C21 124.3(5) . 2_656 ?
C20 C19 C21 116.3(5) . 2_656 ?
O2 C20 C19 117.9(4) . . ?
O2 C20 C15 123.7(5) . . ?
C19 C20 C15 118.4(4) . . ?
C2 C21 C19 121.5(4) . 2_656 ?
C2 C21 H21A 107.0 . . ?
C19 C21 H21A 107.0 2_656 . ?
C2 C21 H21B 107.0 . . ?
C19 C21 H21B 107.0 2_656 . ?
H21A C21 H21B 106.7 . . ?
C24 C22 C25 107.4(4) . . ?
C24 C22 C4 109.7(4) . . ?
C25 C22 C4 111.8(4) . . ?
C24 C22 C23 109.4(4) . . ?
C25 C22 C23 108.9(5) . . ?
C4 C22 C23 109.6(4) . . ?
C22 C23 H23A 109.5 . . ?
C22 C23 H23B 109.5 . . ?
H23A C23 H23B 109.5 . . ?
C22 C23 H23C 109.5 . . ?
H23A C23 H23C 109.5 . . ?
H23B C23 H23C 109.5 . . ?
C22 C24 H24A 109.5 . . ?
C22 C24 H24B 109.5 . . ?
H24A C24 H24B 109.5 . . ?
C22 C24 H24C 109.5 . . ?
H24A C24 H24C 109.5 . . ?
H24B C24 H24C 109.5 . . ?
C22 C25 H25A 109.5 . . ?
C22 C25 H25B 109.5 . . ?
H25A C25 H25B 109.5 . . ?
C22 C25 H25C 109.5 . . ?
H25A C25 H25C 109.5 . . ?
H25B C25 H25C 109.5 . . ?
C29 C26 C28 109.6(5) . . ?
C29 C26 C27 107.8(4) . . ?
C28 C26 C27 109.3(4) . . ?
C29 C26 C17 109.9(4) . . ?
C28 C26 C17 108.6(4) . . ?
C27 C26 C17 111.6(4) . . ?
C26 C27 H27A 109.5 . . ?
C26 C27 H27B 109.5 . . ?
H27A C27 H27B 109.5 . . ?
C26 C27 H27C 109.5 . . ?
H27A C27 H27C 109.5 . . ?
H27B C27 H27C 109.5 . . ?
C26 C28 H28A 109.5 . . ?
C26 C28 H28B 109.5 . . ?
H28A C28 H28B 109.5 . . ?
C26 C28 H28C 109.5 . . ?
H28A C28 H28C 109.5 . . ?
H28B C28 H28C 109.5 . . ?
C26 C29 H29A 109.5 . . ?
C26 C29 H29B 109.5 . . ?
H29A C29 H29B 109.5 . . ?
C26 C29 H29C 109.5 . . ?
H29A C29 H29C 109.5 . . ?
H29B C29 H29C 109.5 . . ?
N3 C30 C31 112.1(4) . . ?
N3 C30 H30A 109.2 . . ?
C31 C30 H30A 109.2 . . ?
N3 C30 H30B 109.2 . . ?
C31 C30 H30B 109.2 . . ?
H30A C30 H30B 107.9 . . ?
C30 C31 C32 117.1(5) . . ?
C30 C31 H31A 108.0 . . ?
C32 C31 H31A 108.0 . . ?
C30 C31 H31B 108.0 . . ?
C32 C31 H31B 108.0 . . ?
H31A C31 H31B 107.3 . . ?
C33 C32 C31 113.5(5) . . ?
C33 C32 H32A 108.9 . . ?
C31 C32 H32A 108.9 . . ?
C33 C32 H32B 108.9 . . ?
C31 C32 H32B 108.9 . . ?
H32A C32 H32B 107.7 . . ?
C32 C33 C34 114.9(5) . . ?
C32 C33 H33A 108.5 . . ?
C34 C33 H33A 108.5 . . ?
C32 C33 H33B 108.5 . . ?
C34 C33 H33B 108.5 . . ?
H33A C33 H33B 107.5 . . ?
C35 C34 C33 114.0(6) . . ?
C35 C34 H34A 108.8 . . ?
C33 C34 H34A 108.8 . . ?
C35 C34 H34B 108.8 . . ?
C33 C34 H34B 108.8 . . ?
H34A C34 H34B 107.7 . . ?
C34 C35 C36 112.5(5) . . ?
C34 C35 H35A 109.1 . . ?
C36 C35 H35A 109.1 . . ?
C34 C35 H35B 109.1 . . ?
C36 C35 H35B 109.1 . . ?
H35A C35 H35B 107.8 . . ?
C37 C36 C35 115.6(4) . . ?
C37 C36 H36A 108.4 . . ?
C35 C36 H36A 108.4 . . ?
C37 C36 H36B 108.4 . . ?
C35 C36 H36B 108.4 . . ?
H36A C36 H36B 107.4 . . ?
C36 C37 C38 113.8(5) . 2_656 ?
C36 C37 H37A 108.8 . . ?
C38 C37 H37A 108.8 2_656 . ?
C36 C37 H37B 108.8 . . ?
C38 C37 H37B 108.8 2_656 . ?
H37A C37 H37B 107.7 . . ?
N4 C38 C37 113.5(4) . 2_656 ?
N4 C38 H38A 108.9 . . ?
C37 C38 H38A 108.9 2_656 . ?
N4 C38 H38B 108.9 . . ?
C37 C38 H38B 108.9 2_656 . ?
H38A C38 H38B 107.7 . . ?
F1 C39 F3 107.6(6) . . ?
F1 C39 F2 107.8(5) . . ?
F3 C39 F2 108.5(5) . . ?
F1 C39 S1 111.3(4) . . ?
F3 C39 S1 110.7(5) . . ?
F2 C39 S1 110.9(5) . . ?
N5 C40 H40A 109.5 . . ?
N5 C40 H40B 109.5 . . ?
H40A C40 H40B 109.5 . . ?
N5 C40 H40C 109.5 . . ?
H40A C40 H40C 109.5 . . ?
H40B C40 H40C 109.5 . . ?
N5 C41 H41A 109.5 . . ?
N5 C41 H41B 109.5 . . ?
H41A C41 H41B 109.5 . . ?
N5 C41 H41C 109.5 . . ?
H41A C41 H41C 109.5 . . ?
H41B C41 H41C 109.5 . . ?
O6 C42 N5 123.3(7) . . ?
O6 C42 H42 118.4 . . ?
N5 C42 H42 118.4 . . ?
O1 Co1 N1 95.04(15) . . ?
O1 Co1 O2 84.99(14) . . ?
N1 Co1 O2 179.78(17) . . ?
O1 Co1 N2 178.80(16) . . ?
N1 Co1 N2 85.52(16) . . ?
O2 Co1 N2 94.45(15) . . ?
O1 Co1 N4 87.58(16) . . ?
N1 Co1 N4 93.60(18) . . ?
O2 Co1 N4 86.62(17) . . ?
N2 Co1 N4 91.32(17) . . ?
O1 Co1 N3 94.24(16) . . ?
N1 Co1 N3 89.64(17) . . ?
O2 Co1 N3 90.14(16) . . ?
N2 Co1 N3 86.82(16) . . ?
N4 Co1 N3 176.14(16) . . ?
C7 N1 C8 122.3(4) . . ?
C7 N1 Co1 123.9(3) . . ?
C8 N1 Co1 113.1(3) . . ?
C14 N2 C13 122.5(4) . . ?
C14 N2 Co1 124.4(4) . . ?
C13 N2 Co1 112.6(3) . . ?
C30 N3 Co1 124.0(3) . . ?
C30 N3 H3A 106.3 . . ?
Co1 N3 H3A 106.3 . . ?
C30 N3 H3B 106.3 . . ?
Co1 N3 H3B 106.3 . . ?
H3A N3 H3B 106.4 . . ?
C38 N4 Co1 119.9(3) . . ?
C38 N4 H4A 107.4 . . ?
Co1 N4 H4A 107.4 . . ?
C38 N4 H4B 107.4 . . ?
Co1 N4 H4B 107.4 . . ?
H4A N4 H4B 106.9 . . ?
C42 N5 C41 123.3(7) . . ?
C42 N5 C40 121.2(6) . . ?
C41 N5 C40 115.6(6) . . ?
C1 O1 Co1 124.5(3) . . ?
C20 O2 Co1 124.2(3) . . ?
O4 S1 O3 115.1(2) . . ?
O4 S1 O5 115.3(3) . . ?
O3 S1 O5 113.9(2) . . ?
O4 S1 C39 103.7(3) . . ?
O3 S1 C39 103.1(3) . . ?
O5 S1 C39 103.6(3) . . ?

loop_
_geom_bond_atom_site_label_1
_geom_bond_atom_site_label_2
_geom_bond_distance
_geom_bond_site_symmetry_2
_geom_bond_publ_flag
C1 O1 1.307(5) . ?
C1 C6 1.403(7) . ?
C1 C2 1.412(7) . ?
C2 C3 1.376(7) . ?
C2 C21 1.490(7) . ?
C3 C4 1.405(7) . ?
C3 H3 0.9300 . ?
C4 C5 1.365(7) . ?
C4 C22 1.522(6) . ?
C5 C6 1.409(6) . ?
C5 H5 0.9300 . ?
C6 C7 1.416(7) . ?
C7 N1 1.308(6) . ?
C7 H7 0.9300 . ?
C8 C9 1.372(7) . ?
C8 C13 1.408(6) . ?
C8 N1 1.414(6) . ?
C9 C10 1.380(7) . ?
C9 H9 0.9300 . ?
C10 C11 1.384(7) . ?
C10 H10 0.9300 . ?
C11 C12 1.366(7) . ?
C11 H11 0.9300 . ?
C12 C13 1.375(7) . ?
C12 H12 0.9300 . ?
C13 N2 1.411(6) . ?
C14 N2 1.299(6) . ?
C14 C15 1.424(7) . ?
C14 H14 0.9300 . ?
C15 C16 1.397(6) . ?
C15 C20 1.409(6) . ?
C16 C17 1.371(7) . ?
C16 H16 0.9300 . ?
C17 C18 1.402(7) . ?
C17 C26 1.532(6) . ?
C18 C19 1.375(7) . ?
C18 H18 0.9300 . ?
C19 C20 1.401(7) . ?
C19 C21 1.507(7) 2_656 ?
C20 O2 1.311(5) . ?
C21 C19 1.507(7) 2_656 ?
C21 H21A 0.9700 . ?
C21 H21B 0.9700 . ?
C22 C24 1.519(7) . ?
C22 C25 1.521(7) . ?
C22 C23 1.527(8) . ?
C23 H23A 0.9600 . ?
C23 H23B 0.9600 . ?
C23 H23C 0.9600 . ?
C24 H24A 0.9600 . ?
C24 H24B 0.9600 . ?
C24 H24C 0.9600 . ?
C25 H25A 0.9600 . ?
C25 H25B 0.9600 . ?
C25 H25C 0.9600 . ?
C26 C29 1.507(8) . ?
C26 C28 1.519(7) . ?
C26 C27 1.525(7) . ?
C27 H27A 0.9600 . ?
C27 H27B 0.9600 . ?
C27 H27C 0.9600 . ?
C28 H28A 0.9600 . ?
C28 H28B 0.9600 . ?
C28 H28C 0.9600 . ?
C29 H29A 0.9600 . ?
C29 H29B 0.9600 . ?
C29 H29C 0.9600 . ?
C30 N3 1.463(7) . ?
C30 C31 1.521(8) . ?
C30 H30A 0.9700 . ?
C30 H30B 0.9700 . ?
C31 C32 1.530(8) . ?
C31 H31A 0.9700 . ?
C31 H31B 0.9700 . ?
C32 C33 1.462(9) . ?
C32 H32A 0.9700 . ?
C32 H32B 0.9700 . ?
C33 C34 1.563(9) . ?
C33 H33A 0.9700 . ?
C33 H33B 0.9700 . ?
C34 C35 1.479(8) . ?
C34 H34A 0.9700 . ?
C34 H34B 0.9700 . ?
C35 C36 1.517(7) . ?
C35 H35A 0.9700 . ?
C35 H35B 0.9700 . ?
C36 C37 1.507(7) . ?
C36 H36A 0.9700 . ?
C36 H36B 0.9700 . ?
C37 C38 1.524(7) 2_656 ?
C37 H37A 0.9700 . ?
C37 H37B 0.9700 . ?
C38 N4 1.481(6) . ?
C38 C37 1.524(7) 2_656 ?
C38 H38A 0.9700 . ?
C38 H38B 0.9700 . ?
C39 F1 1.313(8) . ?
C39 F3 1.317(7) . ?
C39 F2 1.326(8) . ?
C39 S1 1.812(7) . ?
C40 N5 1.457(9) . ?
C40 H40A 0.9600 . ?
C40 H40B 0.9600 . ?
C40 H40C 0.9600 . ?
C41 N5 1.397(8) . ?
C41 H41A 0.9600 . ?
C41 H41B 0.9600 . ?
C41 H41C 0.9600 . ?
C42 O6 1.239(9) . ?
C42 N5 1.305(9) . ?
C42 H42 0.9300 . ?
Co1 O1 1.864(3) . ?
Co1 N1 1.865(4) . ?
Co1 O2 1.871(3) . ?
Co1 N2 1.882(4) . ?
Co1 N4 1.948(4) . ?
Co1 N3 1.973(4) . ?
N3 H3A 0.9000 . ?
N3 H3B 0.9000 . ?
N4 H4A 0.9000 . ?
N4 H4B 0.9000 . ?
O3 S1 1.427(4) . ?
O4 S1 1.425(4) . ?
O5 S1 1.431(4) . ?
